data_7004062
loop_
_publ_author_name
'Wagner, Andreas'
'Vigo, Ludmila'
'Oilunkaniemi, Raija'
'Laitinen, Risto S.'
'Weigand, Wolfgang'

_publ_section_title
;
 Oxidative addition of cyclic 1-oxa-5,6-ditelluraspirooctane to
 platinum(0) complexes
;
_journal_issue 27
_journal_name_full 'Dalton Transactions'
_journal_page_first 3535
_journal_page_last 3537
_journal_paper_doi 10.1039/b802308e
_journal_year 2008
_chemical_formula_moiety 'C46 H46 O2 P2 Pt2 Te4, C7 H8'
_chemical_formula_sum 'C53 H54 O2 P2 Pt2 Te4'
_chemical_formula_weight 1685.48
_chemical_name_systematic
;
?
;
_space_group_IT_number 2
_symmetry_cell_setting triclinic
_symmetry_space_group_name_Hall '-P 1'
_symmetry_space_group_name_H-M 'P -1'
_atom_sites_solution_hydrogens geom
_atom_sites_solution_primary direct
_atom_sites_solution_secondary difmap
_audit_creation_method SHELXL-97
_cell_angle_alpha 86.35(3)
_cell_angle_beta 81.87(3)
_cell_angle_gamma 67.62(3)
_cell_formula_units_Z 2
_cell_length_a 11.904(2)
_cell_length_b 15.039(3)
_cell_length_c 16.760(3)
_cell_measurement_reflns_used 9866
_cell_measurement_temperature 120(2)
_cell_measurement_theta_max 26.00
_cell_measurement_theta_min 2.97
_cell_volume 2746.4(11)
_computing_cell_refinement 'DENZO-SMN (Otwinowski & Minor, 1997)'
_computing_data_collection 'COLLECT (Nonius, 1998)'
_computing_data_reduction 'DENZO-SMN (Otwinowski & Minor, 1997)'
_computing_molecular_graphics 'DIAMOND (Branderburg & Berndt, 1999)'
_computing_publication_material 'WinGX (Farrugia, 1999)'
_computing_structure_refinement 'SHELXL-97 (Sheldrick, 1997)'
_computing_structure_solution 'SIR-92 (Altomare et al., 1993)'
_diffrn_ambient_temperature 120(2)
_diffrn_measured_fraction_theta_full 0.981
_diffrn_measured_fraction_theta_max 0.981
_diffrn_measurement_device_type 'Bruker Nonius Kappaccd'
_diffrn_measurement_method '\f scans, and \w scans with \k offsets'
_diffrn_radiation_monochromator graphite
_diffrn_radiation_source 'fine-focus sealed tube'
_diffrn_radiation_type MoK\a
_diffrn_radiation_wavelength 0.71073
_diffrn_reflns_av_R_equivalents 0.0850
_diffrn_reflns_av_sigmaI/netI 0.0570
_diffrn_reflns_limit_h_max 14
_diffrn_reflns_limit_h_min -14
_diffrn_reflns_limit_k_max 18
_diffrn_reflns_limit_k_min -18
_diffrn_reflns_limit_l_max 20
_diffrn_reflns_limit_l_min -20
_diffrn_reflns_number 40175
_diffrn_reflns_theta_full 26.00
_diffrn_reflns_theta_max 26.00
_diffrn_reflns_theta_min 2.97
_exptl_absorpt_coefficient_mu 7.265
_exptl_absorpt_correction_T_max 0.3351
_exptl_absorpt_correction_T_min 0.2660
_exptl_absorpt_correction_type multi-scan
_exptl_absorpt_process_details '(SHELXTL; Bruker 2001)'
_exptl_crystal_colour yellow
_exptl_crystal_density_diffrn 2.038
_exptl_crystal_density_method 'not measured'
_exptl_crystal_description block
_exptl_crystal_F_000 1564
_exptl_crystal_size_max 0.20
_exptl_crystal_size_mid 0.15
_exptl_crystal_size_min 0.15
_refine_diff_density_max 2.783
_refine_diff_density_min -1.578
_refine_diff_density_rms 0.253
_refine_ls_extinction_coef 0.0061(3)
_refine_ls_extinction_expression Fc^*^=kFc[1+0.001xFc^2^\l^3^/sin(2\q)]^-1/4^
_refine_ls_extinction_method SHELXL
_refine_ls_goodness_of_fit_ref 1.058
_refine_ls_hydrogen_treatment constr
_refine_ls_matrix_type full
_refine_ls_number_parameters 554
_refine_ls_number_reflns 10607
_refine_ls_number_restraints 0
_refine_ls_restrained_S_all 1.058
_refine_ls_R_factor_all 0.0520
_refine_ls_R_factor_gt 0.0493
_refine_ls_shift/su_max 0.001
_refine_ls_shift/su_mean 0.000
_refine_ls_structure_factor_coef Fsqd
_refine_ls_weighting_details 'calc w=1/[\s^2^(Fo^2^)+(0.0815P)^2^+15.6469P] where P=(Fo^2^+2Fc^2^)/3'
_refine_ls_weighting_scheme calc
_refine_ls_wR_factor_gt 0.1350
_refine_ls_wR_factor_ref 0.1375
_reflns_number_gt 9866
_reflns_number_total 10607
_reflns_threshold_expression >2sigma(I)
_cod_data_source_file b802308e.txt
_cod_data_source_block cmpd4
_cod_original_cell_volume 2746.4(10)
_cod_original_sg_symbol_H-M P-1
_cod_database_code 7004062

loop_
_symmetry_equiv_pos_as_xyz
'x, y, z'
'-x, -y, -z'

loop_
_atom_site_label
_atom_site_type_symbol
_atom_site_fract_x
_atom_site_fract_y
_atom_site_fract_z
_atom_site_U_iso_or_equiv
_atom_site_adp_type
_atom_site_occupancy
_atom_site_symmetry_multiplicity
_atom_site_calc_flag
_atom_site_refinement_flags
_atom_site_disorder_assembly
_atom_site_disorder_group
Pt1 Pt 0.58972(2) 0.062934(19) 0.194803(16) 0.02247(12) Uani 1 1 d . . .
Pt2 Pt 0.42985(2) -0.079648(19) 0.129808(17) 0.02481(12) Uani 1 1 d . . .
Te1 Te 0.80567(4) 0.00838(4) 0.24110(3) 0.02881(14) Uani 1 1 d . . .
Te2 Te 0.65522(4) -0.08761(3) 0.10184(3) 0.02565(14) Uani 1 1 d . . .
Te3 Te 0.19908(5) -0.04451(4) 0.18084(4) 0.04251(18) Uani 1 1 d . . .
Te4 Te 0.39153(4) 0.10333(3) 0.12742(3) 0.02372(14) Uani 1 1 d . . .
P1 P 0.50942(18) 0.18200(13) 0.28642(11) 0.0247(4) Uani 1 1 d . . .
P2 P 0.45234(17) -0.23535(13) 0.12777(12) 0.0249(4) Uani 1 1 d . . .
O1 O 1.0185(9) -0.3432(6) 0.2194(9) 0.101(4) Uani 1 1 d . . .
O2 O -0.0530(6) 0.3041(5) 0.2013(5) 0.0568(19) Uani 1 1 d . . .
C1 C 0.9119(7) -0.1157(7) 0.1665(7) 0.048(3) Uani 1 1 d . . .
H1A H 0.8985 -0.0978 0.1098 0.058 Uiso 1 1 calc R . .
H1B H 0.9998 -0.1318 0.1701 0.058 Uiso 1 1 calc R . .
C2 C 0.8834(8) -0.2039(7) 0.1877(7) 0.050(3) Uani 1 1 d . . .
C3 C 0.7481(8) -0.1901(6) 0.1927(6) 0.0371(19) Uani 1 1 d . . .
H3A H 0.7062 -0.1666 0.2470 0.044 Uiso 1 1 calc R . .
H3B H 0.7423 -0.2528 0.1851 0.044 Uiso 1 1 calc R . .
C4 C 0.9349(12) -0.2597(8) 0.2661(10) 0.073(4) Uani 1 1 d . . .
H4A H 0.9774 -0.2280 0.2938 0.087 Uiso 1 1 calc R . .
H4B H 0.8723 -0.2738 0.3045 0.087 Uiso 1 1 calc R . .
C5 C 0.9727(13) -0.2945(9) 0.1431(11) 0.086(5) Uani 1 1 d . . .
H5A H 0.9313 -0.3280 0.1163 0.103 Uiso 1 1 calc R . .
H5B H 1.0368 -0.2826 0.1046 0.103 Uiso 1 1 calc R . .
C6 C 0.1166(7) 0.0986(6) 0.1304(5) 0.0354(18) Uani 1 1 d . . .
H6A H 0.1629 0.1020 0.0772 0.043 Uiso 1 1 calc R . .
H6B H 0.0318 0.1094 0.1217 0.043 Uiso 1 1 calc R . .
C7 C 0.1129(7) 0.1788(5) 0.1827(5) 0.0300(16) Uani 1 1 d . . .
C8 C 0.2312(7) 0.1593(6) 0.2174(5) 0.0299(16) Uani 1 1 d . . .
H8A H 0.2383 0.1123 0.2624 0.036 Uiso 1 1 calc R . .
H8B H 0.2286 0.2197 0.2394 0.036 Uiso 1 1 calc R . .
C9 C -0.0011(7) 0.2150(6) 0.2457(6) 0.0371(19) Uani 1 1 d . . .
H9A H -0.0510 0.1748 0.2499 0.044 Uiso 1 1 calc R . .
H9B H 0.0175 0.2246 0.2994 0.044 Uiso 1 1 calc R . .
C10 C 0.0567(8) 0.2795(7) 0.1438(6) 0.042(2) Uani 1 1 d . . .
H10A H 0.1039 0.3205 0.1475 0.050 Uiso 1 1 calc R . .
H10B H 0.0414 0.2773 0.0875 0.050 Uiso 1 1 calc R . .
C11 C 0.4297(7) 0.1458(6) 0.3762(5) 0.0306(16) Uani 1 1 d . . .
C12 C 0.3960(8) 0.2004(7) 0.4468(5) 0.042(2) Uani 1 1 d . . .
H12 H 0.4087 0.2589 0.4478 0.050 Uiso 1 1 calc R . .
C13 C 0.3431(9) 0.1661(8) 0.5159(6) 0.050(2) Uani 1 1 d . . .
H13 H 0.3197 0.2025 0.5639 0.059 Uiso 1 1 calc R . .
C14 C 0.3239(9) 0.0810(7) 0.5161(6) 0.046(2) Uani 1 1 d . . .
H14 H 0.2882 0.0591 0.5637 0.056 Uiso 1 1 calc R . .
C15 C 0.3569(8) 0.0291(7) 0.4472(6) 0.045(2) Uani 1 1 d . . .
H15 H 0.3437 -0.0293 0.4470 0.054 Uiso 1 1 calc R . .
C16 C 0.4099(7) 0.0600(6) 0.3767(5) 0.0333(17) Uani 1 1 d . . .
H16 H 0.4324 0.0227 0.3292 0.040 Uiso 1 1 calc R . .
C21 C 0.4011(7) 0.2940(5) 0.2483(5) 0.0278(16) Uani 1 1 d . . .
C22 C 0.4330(8) 0.3219(6) 0.1691(5) 0.0325(17) Uani 1 1 d . . .
H22 H 0.5055 0.2820 0.1375 0.039 Uiso 1 1 calc R . .
C23 C 0.3571(9) 0.4086(6) 0.1378(6) 0.041(2) Uani 1 1 d . . .
H23 H 0.3781 0.4274 0.0844 0.049 Uiso 1 1 calc R . .
C24 C 0.2536(10) 0.4666(7) 0.1824(6) 0.047(2) Uani 1 1 d . . .
H24 H 0.2033 0.5256 0.1601 0.057 Uiso 1 1 calc R . .
C25 C 0.2208(10) 0.4406(7) 0.2598(7) 0.050(2) Uani 1 1 d . . .
H25 H 0.1472 0.4813 0.2899 0.060 Uiso 1 1 calc R . .
C26 C 0.2949(8) 0.3545(6) 0.2947(6) 0.040(2) Uani 1 1 d . . .
H26 H 0.2735 0.3377 0.3487 0.048 Uiso 1 1 calc R . .
C31 C 0.6117(7) 0.2248(6) 0.3304(5) 0.0290(16) Uani 1 1 d . . .
C32 C 0.6283(8) 0.3093(6) 0.3032(5) 0.0349(18) Uani 1 1 d . . .
H32 H 0.5842 0.3472 0.2619 0.042 Uiso 1 1 calc R . .
C33 C 0.7095(9) 0.3377(8) 0.3367(6) 0.047(2) Uani 1 1 d . . .
H33 H 0.7229 0.3940 0.3171 0.057 Uiso 1 1 calc R . .
C34 C 0.7704(9) 0.2848(9) 0.3979(6) 0.049(3) Uani 1 1 d . . .
H34 H 0.8232 0.3058 0.4222 0.058 Uiso 1 1 calc R . .
C35 C 0.7548(9) 0.2012(8) 0.4240(6) 0.048(2) Uani 1 1 d . . .
H35 H 0.7989 0.1638 0.4654 0.057 Uiso 1 1 calc R . .
C36 C 0.6767(7) 0.1712(6) 0.3911(5) 0.0343(18) Uani 1 1 d . . .
H36 H 0.6669 0.1133 0.4099 0.041 Uiso 1 1 calc R . .
C41 C 0.3886(7) -0.2692(6) 0.2253(5) 0.0314(17) Uani 1 1 d . . .
C42 C 0.4269(8) -0.2446(7) 0.2933(5) 0.0369(19) Uani 1 1 d . . .
H42 H 0.4822 -0.2120 0.2865 0.044 Uiso 1 1 calc R . .
C43 C 0.3848(10) -0.2673(8) 0.3697(6) 0.048(2) Uani 1 1 d . . .
H43 H 0.4125 -0.2522 0.4155 0.058 Uiso 1 1 calc R . .
C44 C 0.3007(11) -0.3129(10) 0.3790(6) 0.060(3) Uani 1 1 d . . .
H44 H 0.2707 -0.3285 0.4314 0.072 Uiso 1 1 calc R . .
C45 C 0.2612(11) -0.3351(9) 0.3123(6) 0.059(3) Uani 1 1 d . . .
H45 H 0.2036 -0.3655 0.3192 0.071 Uiso 1 1 calc R . .
C46 C 0.3048(8) -0.3136(7) 0.2349(5) 0.0373(19) Uani 1 1 d . . .
H46 H 0.2773 -0.3292 0.1891 0.045 Uiso 1 1 calc R . .
C51 C 0.3785(6) -0.2662(6) 0.0505(5) 0.0271(16) Uani 1 1 d . . .
C52 C 0.3897(7) -0.3605(6) 0.0414(5) 0.0300(16) Uani 1 1 d . . .
H52 H 0.4379 -0.4100 0.0745 0.036 Uiso 1 1 calc R . .
C53 C 0.3314(8) -0.3830(6) -0.0155(5) 0.0330(17) Uani 1 1 d . . .
H53 H 0.3383 -0.4475 -0.0204 0.040 Uiso 1 1 calc R . .
C54 C 0.2627(8) -0.3118(7) -0.0657(5) 0.0359(18) Uani 1 1 d . . .
H54 H 0.2220 -0.3272 -0.1044 0.043 Uiso 1 1 calc R . .
C55 C 0.2546(8) -0.2185(6) -0.0584(5) 0.0351(18) Uani 1 1 d . . .
H55 H 0.2095 -0.1700 -0.0935 0.042 Uiso 1 1 calc R . .
C56 C 0.3122(7) -0.1940(5) 0.0001(5) 0.0283(16) Uani 1 1 d . . .
H56 H 0.3057 -0.1295 0.0049 0.034 Uiso 1 1 calc R . .
C61 C 0.6071(6) -0.3310(5) 0.1122(4) 0.0221(14) Uani 1 1 d . . .
C62 C 0.6473(8) -0.4068(6) 0.1660(5) 0.0338(17) Uani 1 1 d . . .
H62 H 0.5952 -0.4107 0.2135 0.041 Uiso 1 1 calc R . .
C63 C 0.7645(8) -0.4777(6) 0.1502(5) 0.0340(18) Uani 1 1 d . . .
H63 H 0.7934 -0.5285 0.1880 0.041 Uiso 1 1 calc R . .
C64 C 0.8387(8) -0.4740(6) 0.0797(6) 0.0378(19) Uani 1 1 d . . .
H64 H 0.9181 -0.5225 0.0687 0.045 Uiso 1 1 calc R . .
C65 C 0.7969(8) -0.3995(6) 0.0254(5) 0.0364(18) Uani 1 1 d . . .
H65 H 0.8478 -0.3975 -0.0232 0.044 Uiso 1 1 calc R . .
C66 C 0.6825(7) -0.3282(6) 0.0405(5) 0.0307(16) Uani 1 1 d . . .
H66 H 0.6547 -0.2773 0.0027 0.037 Uiso 1 1 calc R . .
C71 C 0.9471(9) 0.4481(8) 0.3911(6) 0.097(5) Uani 1 1 d G . .
H71 H 1.0281 0.4093 0.3694 0.117 Uiso 1 1 calc R . .
C72 C 0.8687(13) 0.5132(9) 0.3417(5) 0.129(9) Uani 1 1 d G . .
H72 H 0.8962 0.5188 0.2863 0.155 Uiso 1 1 calc R . .
C73 C 0.7502(13) 0.5700(7) 0.3735(7) 0.130(10) Uani 1 1 d G . .
H73 H 0.6966 0.6145 0.3397 0.156 Uiso 1 1 calc R . .
C74 C 0.7100(10) 0.5618(7) 0.4546(7) 0.142(10) Uani 1 1 d G . .
H74 H 0.6290 0.6007 0.4763 0.171 Uiso 1 1 calc R . .
C75 C 0.7884(10) 0.4968(8) 0.5040(5) 0.128(9) Uani 1 1 d G . .
H75 H 0.7609 0.4912 0.5594 0.153 Uiso 1 1 calc R . .
C76 C 0.9069(9) 0.4399(6) 0.4722(6) 0.091(5) Uani 1 1 d G . .
C77 C 0.9994(13) 0.3574(9) 0.5252(10) 0.162(12) Uani 1 1 d G . .
H77A H 1.0780 0.3258 0.4919 0.242 Uiso 1 1 calc R . .
H77B H 0.9636 0.3098 0.5440 0.242 Uiso 1 1 calc R . .
H77C H 1.0125 0.3870 0.5718 0.242 Uiso 1 1 calc R . .

loop_
_atom_site_aniso_label
_atom_site_aniso_U_11
_atom_site_aniso_U_22
_atom_site_aniso_U_33
_atom_site_aniso_U_23
_atom_site_aniso_U_13
_atom_site_aniso_U_12
Pt1 0.02192(17) 0.01793(17) 0.02774(18) -0.00125(11) -0.00429(11) -0.00714(12)
Pt2 0.02001(17) 0.01885(17) 0.03532(19) -0.00580(11) -0.00158(11) -0.00686(12)
Te1 0.0248(3) 0.0226(3) 0.0401(3) -0.0034(2) -0.0089(2) -0.0079(2)
Te2 0.0208(2) 0.0243(3) 0.0323(3) -0.00673(19) -0.00076(18) -0.00891(19)
Te3 0.0243(3) 0.0254(3) 0.0767(4) -0.0132(3) 0.0076(3) -0.0109(2)
Te4 0.0218(2) 0.0190(2) 0.0302(3) -0.00046(18) -0.00523(18) -0.00688(19)
P1 0.0268(9) 0.0187(9) 0.0278(9) -0.0018(7) -0.0046(7) -0.0072(7)
P2 0.0217(9) 0.0202(9) 0.0326(10) -0.0045(7) -0.0017(7) -0.0077(7)
O1 0.062(6) 0.039(5) 0.176(11) -0.004(6) -0.033(7) 0.016(4)
O2 0.041(4) 0.041(4) 0.068(5) 0.007(3) 0.002(3) 0.003(3)
C1 0.015(4) 0.050(6) 0.082(7) -0.032(5) -0.007(4) -0.010(4)
C2 0.022(4) 0.036(5) 0.090(8) -0.017(5) -0.026(5) -0.001(4)
C3 0.034(4) 0.020(4) 0.059(5) -0.001(4) -0.019(4) -0.007(3)
C4 0.069(8) 0.032(5) 0.127(11) 0.009(6) -0.058(8) -0.014(5)
C5 0.063(8) 0.043(7) 0.152(14) -0.053(8) -0.029(9) -0.007(6)
C6 0.022(4) 0.041(5) 0.045(5) -0.011(4) -0.001(3) -0.013(3)
C7 0.022(4) 0.018(4) 0.045(4) -0.001(3) -0.007(3) -0.001(3)
C8 0.027(4) 0.031(4) 0.031(4) -0.009(3) -0.001(3) -0.009(3)
C9 0.023(4) 0.032(4) 0.049(5) -0.004(4) 0.002(3) -0.005(3)
C10 0.023(4) 0.039(5) 0.062(6) 0.012(4) -0.011(4) -0.011(4)
C11 0.032(4) 0.027(4) 0.032(4) -0.003(3) -0.006(3) -0.010(3)
C12 0.040(5) 0.047(5) 0.039(5) -0.008(4) 0.003(4) -0.018(4)
C13 0.050(6) 0.062(7) 0.031(5) 0.002(4) 0.005(4) -0.019(5)
C14 0.047(5) 0.048(6) 0.044(5) 0.008(4) 0.002(4) -0.022(5)
C15 0.034(5) 0.044(5) 0.053(6) 0.010(4) 0.003(4) -0.014(4)
C16 0.028(4) 0.023(4) 0.047(5) 0.003(3) -0.004(3) -0.009(3)
C21 0.027(4) 0.023(4) 0.033(4) 0.001(3) -0.008(3) -0.009(3)
C22 0.036(4) 0.030(4) 0.033(4) -0.002(3) -0.005(3) -0.014(4)
C23 0.061(6) 0.028(4) 0.040(5) 0.009(4) -0.019(4) -0.021(4)
C24 0.051(6) 0.028(5) 0.054(6) -0.002(4) -0.021(5) -0.001(4)
C25 0.048(6) 0.034(5) 0.058(6) -0.007(4) -0.012(5) -0.001(4)
C26 0.035(5) 0.030(4) 0.042(5) -0.010(4) -0.008(4) 0.005(4)
C31 0.032(4) 0.030(4) 0.026(4) -0.006(3) -0.004(3) -0.012(3)
C32 0.040(5) 0.025(4) 0.040(4) -0.008(3) -0.002(4) -0.013(4)
C33 0.048(6) 0.052(6) 0.050(6) -0.015(5) 0.008(4) -0.031(5)
C34 0.042(5) 0.076(7) 0.040(5) -0.024(5) 0.002(4) -0.034(5)
C35 0.041(5) 0.067(7) 0.032(4) -0.013(4) -0.001(4) -0.016(5)
C36 0.030(4) 0.038(5) 0.033(4) -0.006(3) -0.010(3) -0.008(4)
C41 0.024(4) 0.029(4) 0.033(4) -0.008(3) 0.003(3) -0.003(3)
C42 0.029(4) 0.045(5) 0.036(4) -0.015(4) 0.003(3) -0.013(4)
C43 0.061(6) 0.051(6) 0.035(5) -0.008(4) -0.008(4) -0.021(5)
C44 0.069(7) 0.088(9) 0.033(5) -0.006(5) 0.006(5) -0.044(7)
C45 0.068(7) 0.079(8) 0.044(6) -0.010(5) 0.012(5) -0.047(7)
C46 0.036(4) 0.044(5) 0.034(4) -0.007(4) -0.001(3) -0.018(4)
C51 0.018(3) 0.025(4) 0.041(4) -0.003(3) -0.005(3) -0.009(3)
C52 0.027(4) 0.022(4) 0.040(4) 0.001(3) -0.004(3) -0.009(3)
C53 0.037(4) 0.031(4) 0.037(4) -0.002(3) -0.009(3) -0.018(4)
C54 0.036(4) 0.044(5) 0.036(4) -0.001(4) -0.010(3) -0.023(4)
C55 0.038(4) 0.037(5) 0.034(4) 0.011(3) -0.012(3) -0.017(4)
C56 0.028(4) 0.019(4) 0.040(4) 0.004(3) -0.007(3) -0.010(3)
C61 0.021(3) 0.016(3) 0.030(4) -0.009(3) -0.002(3) -0.008(3)
C62 0.038(4) 0.032(4) 0.030(4) -0.003(3) -0.002(3) -0.012(4)
C63 0.035(4) 0.024(4) 0.042(5) 0.001(3) -0.017(4) -0.006(3)
C64 0.023(4) 0.032(5) 0.054(5) -0.005(4) -0.006(4) -0.005(3)
C65 0.030(4) 0.038(5) 0.040(5) -0.005(4) 0.001(3) -0.014(4)
C66 0.031(4) 0.026(4) 0.033(4) -0.001(3) -0.001(3) -0.009(3)
C71 0.105(13) 0.096(12) 0.096(11) -0.015(9) 0.026(10) -0.055(11)
C72 0.21(3) 0.146(19) 0.112(15) 0.052(14) -0.091(17) -0.14(2)
C73 0.23(3) 0.063(10) 0.073(11) -0.003(8) -0.076(14) -0.008(13)
C74 0.22(3) 0.043(8) 0.123(16) -0.023(9) -0.070(16) 0.016(11)
C75 0.21(2) 0.20(2) 0.062(9) 0.041(12) -0.050(12) -0.17(2)
C76 0.097(12) 0.090(11) 0.113(13) 0.018(10) -0.017(10) -0.066(10)
C77 0.15(2) 0.126(18) 0.26(3) 0.076(19) -0.14(2) -0.077(16)

loop_
_atom_type_symbol
_atom_type_description
_atom_type_scat_dispersion_real
_atom_type_scat_dispersion_imag
_atom_type_scat_source
C C 0.0033 0.0016 'International Tables Vol C Tables 4.2.6.8 and 6.1.1.4'
H H 0.0000 0.0000 'International Tables Vol C Tables 4.2.6.8 and 6.1.1.4'
O O 0.0106 0.0060 'International Tables Vol C Tables 4.2.6.8 and 6.1.1.4'
P P 0.1023 0.0942 'International Tables Vol C Tables 4.2.6.8 and 6.1.1.4'
Te Te -0.5308 1.6751 'International Tables Vol C Tables 4.2.6.8 and 6.1.1.4'
Pt Pt -1.7033 8.3905 'International Tables Vol C Tables 4.2.6.8 and 6.1.1.4'

loop_
_geom_angle_atom_site_label_1
_geom_angle_atom_site_label_2
_geom_angle_atom_site_label_3
_geom_angle
_geom_angle_site_symmetry_1
_geom_angle_site_symmetry_3
_geom_angle_publ_flag
P1 Pt1 Te1 92.16(6) . . ?
P1 Pt1 Te4 96.34(6) . . ?
Te1 Pt1 Te4 170.94(2) . . ?
P1 Pt1 Te2 169.90(5) . . ?
Te1 Pt1 Te2 92.66(4) . . ?
Te4 Pt1 Te2 79.44(3) . . ?
P2 Pt2 Te4 176.35(5) . . ?
P2 Pt2 Te2 103.24(6) . . ?
Te4 Pt2 Te2 79.62(4) . . ?
P2 Pt2 Te3 85.93(6) . . ?
Te4 Pt2 Te3 91.58(4) . . ?
Te2 Pt2 Te3 167.71(2) . . ?
C1 Te1 Pt1 102.8(2) . . ?
C3 Te2 Pt2 103.7(2) . . ?
C3 Te2 Pt1 94.2(2) . . ?
Pt2 Te2 Pt1 88.48(4) . . ?
C6 Te3 Pt2 99.8(2) . . ?
C8 Te4 Pt1 109.7(2) . . ?
C8 Te4 Pt2 101.7(2) . . ?
Pt1 Te4 Pt2 89.14(3) . . ?
C11 P1 C31 101.8(4) . . ?
C11 P1 C21 107.4(4) . . ?
C31 P1 C21 101.7(4) . . ?
C11 P1 Pt1 111.3(3) . . ?
C31 P1 Pt1 119.4(3) . . ?
C21 P1 Pt1 113.9(3) . . ?
C41 P2 C51 107.0(4) . . ?
C41 P2 C61 102.3(3) . . ?
C51 P2 C61 100.8(3) . . ?
C41 P2 Pt2 109.5(3) . . ?
C51 P2 Pt2 115.5(3) . . ?
C61 P2 Pt2 120.3(2) . . ?
C4 O1 C5 90.6(8) . . ?
C10 O2 C9 91.3(6) . . ?
C2 C1 Te1 115.4(7) . . ?
C2 C1 H1A 108.4 . . ?
Te1 C1 H1A 108.4 . . ?
C2 C1 H1B 108.4 . . ?
Te1 C1 H1B 108.4 . . ?
H1A C1 H1B 107.5 . . ?
C1 C2 C5 114.2(10) . . ?
C1 C2 C3 115.8(7) . . ?
C5 C2 C3 114.5(8) . . ?
C1 C2 C4 115.1(8) . . ?
C5 C2 C4 84.9(10) . . ?
C3 C2 C4 108.4(10) . . ?
C2 C3 Te2 112.1(7) . . ?
C2 C3 H3A 109.2 . . ?
Te2 C3 H3A 109.2 . . ?
C2 C3 H3B 109.2 . . ?
Te2 C3 H3B 109.2 . . ?
H3A C3 H3B 107.9 . . ?
O1 C4 C2 91.9(10) . . ?
O1 C4 H4A 113.3 . . ?
C2 C4 H4A 113.3 . . ?
O1 C4 H4B 113.3 . . ?
C2 C4 H4B 113.3 . . ?
H4A C4 H4B 110.6 . . ?
O1 C5 C2 92.5(11) . . ?
O1 C5 H5A 113.2 . . ?
C2 C5 H5A 113.2 . . ?
O1 C5 H5B 113.2 . . ?
C2 C5 H5B 113.2 . . ?
H5A C5 H5B 110.5 . . ?
C7 C6 Te3 114.2(6) . . ?
C7 C6 H6A 108.7 . . ?
Te3 C6 H6A 108.7 . . ?
C7 C6 H6B 108.7 . . ?
Te3 C6 H6B 108.7 . . ?
H6A C6 H6B 107.6 . . ?
C8 C7 C6 114.2(6) . . ?
C8 C7 C9 113.1(7) . . ?
C6 C7 C9 113.9(7) . . ?
C8 C7 C10 115.1(7) . . ?
C6 C7 C10 112.7(7) . . ?
C9 C7 C10 84.5(6) . . ?
C7 C8 Te4 112.1(5) . . ?
C7 C8 H8A 109.2 . . ?
Te4 C8 H8A 109.2 . . ?
C7 C8 H8B 109.2 . . ?
Te4 C8 H8B 109.2 . . ?
H8A C8 H8B 107.9 . . ?
O2 C9 C7 92.0(6) . . ?
O2 C9 H9A 113.3 . . ?
C7 C9 H9A 113.3 . . ?
O2 C9 H9B 113.3 . . ?
C7 C9 H9B 113.3 . . ?
H9A C9 H9B 110.6 . . ?
O2 C10 C7 91.7(7) . . ?
O2 C10 H10A 113.3 . . ?
C7 C10 H10A 113.3 . . ?
O2 C10 H10B 113.3 . . ?
C7 C10 H10B 113.3 . . ?
H10A C10 H10B 110.7 . . ?
C16 C11 C12 119.6(8) . . ?
C16 C11 P1 120.0(6) . . ?
C12 C11 P1 120.3(6) . . ?
C13 C12 C11 118.3(9) . . ?
C13 C12 H12 120.9 . . ?
C11 C12 H12 120.9 . . ?
C14 C13 C12 122.0(9) . . ?
C14 C13 H13 119.0 . . ?
C12 C13 H13 119.0 . . ?
C15 C14 C13 119.0(9) . . ?
C15 C14 H14 120.5 . . ?
C13 C14 H14 120.5 . . ?
C14 C15 C16 121.4(9) . . ?
C14 C15 H15 119.3 . . ?
C16 C15 H15 119.3 . . ?
C15 C16 C11 119.8(9) . . ?
C15 C16 H16 120.1 . . ?
C11 C16 H16 120.1 . . ?
C26 C21 C22 119.6(8) . . ?
C26 C21 P1 123.8(6) . . ?
C22 C21 P1 116.4(6) . . ?
C23 C22 C21 119.3(8) . . ?
C23 C22 H22 120.4 . . ?
C21 C22 H22 120.4 . . ?
C24 C23 C22 121.0(9) . . ?
C24 C23 H23 119.5 . . ?
C22 C23 H23 119.5 . . ?
C23 C24 C25 120.6(9) . . ?
C23 C24 H24 119.7 . . ?
C25 C24 H24 119.7 . . ?
C24 C25 C26 120.7(9) . . ?
C24 C25 H25 119.6 . . ?
C26 C25 H25 119.6 . . ?
C21 C26 C25 118.7(9) . . ?
C21 C26 H26 120.6 . . ?
C25 C26 H26 120.6 . . ?
C36 C31 C32 118.9(8) . . ?
C36 C31 P1 119.4(6) . . ?
C32 C31 P1 121.7(6) . . ?
C33 C32 C31 119.8(9) . . ?
C33 C32 H32 120.1 . . ?
C31 C32 H32 120.1 . . ?
C34 C33 C32 120.2(9) . . ?
C34 C33 H33 119.9 . . ?
C32 C33 H33 119.9 . . ?
C33 C34 C35 119.9(9) . . ?
C33 C34 H34 120.0 . . ?
C35 C34 H34 120.0 . . ?
C36 C35 C34 120.9(10) . . ?
C36 C35 H35 119.6 . . ?
C34 C35 H35 119.6 . . ?
C35 C36 C31 120.3(9) . . ?
C35 C36 H36 119.8 . . ?
C31 C36 H36 119.8 . . ?
C46 C41 C42 120.0(8) . . ?
C46 C41 P2 124.2(6) . . ?
C42 C41 P2 115.8(6) . . ?
C43 C42 C41 120.4(8) . . ?
C43 C42 H42 119.8 . . ?
C41 C42 H42 119.8 . . ?
C42 C43 C44 119.3(9) . . ?
C42 C43 H43 120.3 . . ?
C44 C43 H43 120.3 . . ?
C45 C44 C43 120.1(9) . . ?
C45 C44 H44 119.9 . . ?
C43 C44 H44 119.9 . . ?
C44 C45 C46 120.8(10) . . ?
C44 C45 H45 119.6 . . ?
C46 C45 H45 119.6 . . ?
C41 C46 C45 119.2(9) . . ?
C41 C46 H46 120.4 . . ?
C45 C46 H46 120.4 . . ?
C52 C51 C56 120.1(7) . . ?
C52 C51 P2 120.7(6) . . ?
C56 C51 P2 119.1(6) . . ?
C53 C52 C51 120.5(8) . . ?
C53 C52 H52 119.7 . . ?
C51 C52 H52 119.7 . . ?
C52 C53 C54 120.5(8) . . ?
C52 C53 H53 119.8 . . ?
C54 C53 H53 119.8 . . ?
C55 C54 C53 119.1(8) . . ?
C55 C54 H54 120.5 . . ?
C53 C54 H54 120.5 . . ?
C54 C55 C56 121.3(7) . . ?
C54 C55 H55 119.4 . . ?
C56 C55 H55 119.4 . . ?
C51 C56 C55 118.5(7) . . ?
C51 C56 H56 120.7 . . ?
C55 C56 H56 120.7 . . ?
C62 C61 C66 119.7(7) . . ?
C62 C61 P2 122.5(6) . . ?
C66 C61 P2 117.7(6) . . ?
C61 C62 C63 119.8(8) . . ?
C61 C62 H62 120.1 . . ?
C63 C62 H62 120.1 . . ?
C64 C63 C62 120.1(8) . . ?
C64 C63 H63 119.9 . . ?
C62 C63 H63 119.9 . . ?
C65 C64 C63 119.7(8) . . ?
C65 C64 H64 120.1 . . ?
C63 C64 H64 120.1 . . ?
C66 C65 C64 121.0(8) . . ?
C66 C65 H65 119.5 . . ?
C64 C65 H65 119.5 . . ?
C65 C66 C61 119.7(8) . . ?
C65 C66 H66 120.2 . . ?
C61 C66 H66 120.2 . . ?
C72 C71 C76 120.0 . . ?
C72 C71 H71 120.0 . . ?
C76 C71 H71 120.0 . . ?
C73 C72 C71 120.0 . . ?
C73 C72 H72 120.0 . . ?
C71 C72 H72 120.0 . . ?
C72 C73 C74 120.0 . . ?
C72 C73 H73 120.0 . . ?
C74 C73 H73 120.0 . . ?
C75 C74 C73 120.0 . . ?
C75 C74 H74 120.0 . . ?
C73 C74 H74 120.0 . . ?
C74 C75 C76 120.0 . . ?
C74 C75 H75 120.0 . . ?
C76 C75 H75 120.0 . . ?
C75 C76 C71 120.0 . . ?
C75 C76 C77 122.3 . . ?
C71 C76 C77 117.6 . . ?
C76 C77 H77A 109.5 . . ?
C76 C77 H77B 109.5 . . ?
H77A C77 H77B 109.5 . . ?
C76 C77 H77C 109.5 . . ?
H77A C77 H77C 109.5 . . ?
H77B C77 H77C 109.5 . . ?

loop_
_geom_bond_atom_site_label_1
_geom_bond_atom_site_label_2
_geom_bond_distance
_geom_bond_site_symmetry_2
_geom_bond_publ_flag
Pt1 P1 2.260(2) . ?
Pt1 Te1 2.6001(9) . ?
Pt1 Te4 2.6048(9) . ?
Pt1 Te2 2.6311(10) . ?
Pt2 P2 2.2551(19) . ?
Pt2 Te4 2.6109(8) . ?
Pt2 Te2 2.6150(8) . ?
Pt2 Te3 2.6163(10) . ?
Te1 C1 2.167(9) . ?
Te2 C3 2.190(9) . ?
Te3 C6 2.169(9) . ?
Te4 C8 2.180(8) . ?
P1 C11 1.829(8) . ?
P1 C31 1.830(8) . ?
P1 C21 1.831(8) . ?
P2 C41 1.829(8) . ?
P2 C51 1.838(8) . ?
P2 C61 1.851(7) . ?
O1 C4 1.461(17) . ?
O1 C5 1.50(2) . ?
O2 C10 1.447(11) . ?
O2 C9 1.450(11) . ?
C1 C2 1.500(15) . ?
C1 H1A 0.9900 . ?
C1 H1B 0.9900 . ?
C2 C5 1.532(14) . ?
C2 C3 1.533(12) . ?
C2 C4 1.583(17) . ?
C3 H3A 0.9900 . ?
C3 H3B 0.9900 . ?
C4 H4A 0.9900 . ?
C4 H4B 0.9900 . ?
C5 H5A 0.9900 . ?
C5 H5B 0.9900 . ?
C6 C7 1.519(11) . ?
C6 H6A 0.9900 . ?
C6 H6B 0.9900 . ?
C7 C8 1.517(11) . ?
C7 C9 1.536(11) . ?
C7 C10 1.547(11) . ?
C8 H8A 0.9900 . ?
C8 H8B 0.9900 . ?
C9 H9A 0.9900 . ?
C9 H9B 0.9900 . ?
C10 H10A 0.9900 . ?
C10 H10B 0.9900 . ?
C11 C16 1.397(11) . ?
C11 C12 1.404(12) . ?
C12 C13 1.402(13) . ?
C12 H12 0.9500 . ?
C13 C14 1.383(15) . ?
C13 H13 0.9500 . ?
C14 C15 1.361(15) . ?
C14 H14 0.9500 . ?
C15 C16 1.397(12) . ?
C15 H15 0.9500 . ?
C16 H16 0.9500 . ?
C21 C26 1.402(11) . ?
C21 C22 1.411(11) . ?
C22 C23 1.394(12) . ?
C22 H22 0.9500 . ?
C23 C24 1.357(15) . ?
C23 H23 0.9500 . ?
C24 C25 1.377(15) . ?
C24 H24 0.9500 . ?
C25 C26 1.406(13) . ?
C25 H25 0.9500 . ?
C26 H26 0.9500 . ?
C31 C36 1.389(11) . ?
C31 C32 1.398(12) . ?
C32 C33 1.390(13) . ?
C32 H32 0.9500 . ?
C33 C34 1.370(16) . ?
C33 H33 0.9500 . ?
C34 C35 1.375(16) . ?
C34 H34 0.9500 . ?
C35 C36 1.367(13) . ?
C35 H35 0.9500 . ?
C36 H36 0.9500 . ?
C41 C46 1.384(12) . ?
C41 C42 1.403(12) . ?
C42 C43 1.380(13) . ?
C42 H42 0.9500 . ?
C43 C44 1.400(15) . ?
C43 H43 0.9500 . ?
C44 C45 1.377(15) . ?
C44 H44 0.9500 . ?
C45 C46 1.394(14) . ?
C45 H45 0.9500 . ?
C46 H46 0.9500 . ?
C51 C52 1.389(11) . ?
C51 C56 1.391(11) . ?
C52 C53 1.383(11) . ?
C52 H52 0.9500 . ?
C53 C54 1.390(12) . ?
C53 H53 0.9500 . ?
C54 C55 1.382(12) . ?
C54 H54 0.9500 . ?
C55 C56 1.413(11) . ?
C55 H55 0.9500 . ?
C56 H56 0.9500 . ?
C61 C62 1.385(11) . ?
C61 C66 1.402(11) . ?
C62 C63 1.397(12) . ?
C62 H62 0.9500 . ?
C63 C64 1.383(13) . ?
C63 H63 0.9500 . ?
C64 C65 1.380(13) . ?
C64 H64 0.9500 . ?
C65 C66 1.376(12) . ?
C65 H65 0.9500 . ?
C66 H66 0.9500 . ?
C71 C72 1.3900 . ?
C71 C76 1.3900 . ?
C71 H71 0.9500 . ?
C72 C73 1.3900 . ?
C72 H72 0.9500 . ?
C73 C74 1.3900 . ?
C73 H73 0.9500 . ?
C74 C75 1.3900 . ?
C74 H74 0.9500 . ?
C75 C76 1.3900 . ?
C75 H75 0.9500 . ?
C76 C77 1.6242 . ?
C77 H77A 0.9800 . ?
C77 H77B 0.9800 . ?
C77 H77C 0.9800 . ?

loop_
_geom_torsion_atom_site_label_1
_geom_torsion_atom_site_label_2
_geom_torsion_atom_site_label_3
_geom_torsion_atom_site_label_4
_geom_torsion
_geom_torsion_site_symmetry_1
_geom_torsion_site_symmetry_2
_geom_torsion_site_symmetry_3
_geom_torsion_site_symmetry_4
_geom_torsion_publ_flag
P1 Pt1 Te1 C1 177.4(3) . . . . ?
Te4 Pt1 Te1 C1 -22.9(4) . . . . ?
Te2 Pt1 Te1 C1 6.2(3) . . . . ?
P2 Pt2 Te2 C3 -53.1(2) . . . . ?
Te4 Pt2 Te2 C3 129.2(2) . . . . ?
Te3 Pt2 Te2 C3 84.4(3) . . . . ?
P2 Pt2 Te2 Pt1 -147.09(5) . . . . ?
Te4 Pt2 Te2 Pt1 35.24(2) . . . . ?
Te3 Pt2 Te2 Pt1 -9.57(11) . . . . ?
P1 Pt1 Te2 C3 -73.0(4) . . . . ?
Te1 Pt1 Te2 C3 45.5(2) . . . . ?
Te4 Pt1 Te2 C3 -138.9(2) . . . . ?
P1 Pt1 Te2 Pt2 30.6(3) . . . . ?
Te1 Pt1 Te2 Pt2 149.11(2) . . . . ?
Te4 Pt1 Te2 Pt2 -35.36(2) . . . . ?
P2 Pt2 Te3 C6 -149.5(2) . . . . ?
Te4 Pt2 Te3 C6 27.8(2) . . . . ?
Te2 Pt2 Te3 C6 71.7(3) . . . . ?
P1 Pt1 Te4 C8 -33.2(2) . . . . ?
Te1 Pt1 Te4 C8 167.2(3) . . . . ?
Te2 Pt1 Te4 C8 137.6(2) . . . . ?
P1 Pt1 Te4 Pt2 -135.31(5) . . . . ?
Te1 Pt1 Te4 Pt2 65.07(12) . . . . ?
Te2 Pt1 Te4 Pt2 35.42(2) . . . . ?
P2 Pt2 Te4 C8 72.8(8) . . . . ?
Te2 Pt2 Te4 C8 -145.6(2) . . . . ?
Te3 Pt2 Te4 C8 25.8(2) . . . . ?
P2 Pt2 Te4 Pt1 -177.2(8) . . . . ?
Te2 Pt2 Te4 Pt1 -35.64(2) . . . . ?
Te3 Pt2 Te4 Pt1 135.73(2) . . . . ?
Te1 Pt1 P1 C11 -98.6(3) . . . . ?
Te4 Pt1 P1 C11 84.6(3) . . . . ?
Te2 Pt1 P1 C11 20.0(4) . . . . ?
Te1 Pt1 P1 C31 19.6(3) . . . . ?
Te4 Pt1 P1 C31 -157.3(3) . . . . ?
Te2 Pt1 P1 C31 138.1(4) . . . . ?
Te1 Pt1 P1 C21 139.8(3) . . . . ?
Te4 Pt1 P1 C21 -37.0(3) . . . . ?
Te2 Pt1 P1 C21 -101.6(4) . . . . ?
Te4 Pt2 P2 C41 -99.0(8) . . . . ?
Te2 Pt2 P2 C41 119.9(3) . . . . ?
Te3 Pt2 P2 C41 -51.8(3) . . . . ?
Te4 Pt2 P2 C51 21.8(9) . . . . ?
Te2 Pt2 P2 C51 -119.3(3) . . . . ?
Te3 Pt2 P2 C51 69.0(3) . . . . ?
Te4 Pt2 P2 C61 143.0(8) . . . . ?
Te2 Pt2 P2 C61 1.9(3) . . . . ?
Te3 Pt2 P2 C61 -169.8(3) . . . . ?
Pt1 Te1 C1 C2 -72.0(7) . . . . ?
Te1 C1 C2 C5 -170.9(8) . . . . ?
Te1 C1 C2 C3 52.9(11) . . . . ?
Te1 C1 C2 C4 -75.0(10) . . . . ?
C1 C2 C3 Te2 36.5(11) . . . . ?
C5 C2 C3 Te2 -99.6(11) . . . . ?
C4 C2 C3 Te2 167.6(6) . . . . ?
Pt2 Te2 C3 C2 -178.9(6) . . . . ?
Pt1 Te2 C3 C2 -89.5(6) . . . . ?
C5 O1 C4 C2 -0.5(10) . . . . ?
C1 C2 C4 O1 -113.9(9) . . . . ?
C5 C2 C4 O1 0.5(10) . . . . ?
C3 C2 C4 O1 114.6(9) . . . . ?
C4 O1 C5 C2 0.5(10) . . . . ?
C1 C2 C5 O1 114.8(11) . . . . ?
C3 C2 C5 O1 -108.4(11) . . . . ?
C4 C2 C5 O1 -0.5(9) . . . . ?
Pt2 Te3 C6 C7 -85.3(6) . . . . ?
Te3 C6 C7 C8 44.6(9) . . . . ?
Te3 C6 C7 C9 -87.5(7) . . . . ?
Te3 C6 C7 C10 178.5(5) . . . . ?
C6 C7 C8 Te4 45.6(8) . . . . ?
C9 C7 C8 Te4 178.0(5) . . . . ?
C10 C7 C8 Te4 -87.1(8) . . . . ?
Pt1 Te4 C8 C7 -176.7(5) . . . . ?
Pt2 Te4 C8 C7 -83.4(5) . . . . ?
C10 O2 C9 C7 -5.4(7) . . . . ?
C8 C7 C9 O2 120.0(7) . . . . ?
C6 C7 C9 O2 -107.4(8) . . . . ?
C10 C7 C9 O2 5.1(7) . . . . ?
C9 O2 C10 C7 5.4(7) . . . . ?
C8 C7 C10 O2 -118.0(7) . . . . ?
C6 C7 C10 O2 108.5(8) . . . . ?
C9 C7 C10 O2 -5.1(7) . . . . ?
C31 P1 C11 C16 -137.2(7) . . . . ?
C21 P1 C11 C16 116.4(7) . . . . ?
Pt1 P1 C11 C16 -8.9(7) . . . . ?
C31 P1 C11 C12 38.2(8) . . . . ?
C21 P1 C11 C12 -68.3(8) . . . . ?
Pt1 P1 C11 C12 166.5(6) . . . . ?
C16 C11 C12 C13 -0.1(13) . . . . ?
P1 C11 C12 C13 -175.4(7) . . . . ?
C11 C12 C13 C14 0.2(15) . . . . ?
C12 C13 C14 C15 -0.3(16) . . . . ?
C13 C14 C15 C16 0.2(15) . . . . ?
C14 C15 C16 C11 -0.1(14) . . . . ?
C12 C11 C16 C15 0.0(12) . . . . ?
P1 C11 C16 C15 175.4(7) . . . . ?
C11 P1 C21 C26 19.2(8) . . . . ?
C31 P1 C21 C26 -87.3(8) . . . . ?
Pt1 P1 C21 C26 142.9(7) . . . . ?
C11 P1 C21 C22 -164.8(6) . . . . ?
C31 P1 C21 C22 88.7(7) . . . . ?
Pt1 P1 C21 C22 -41.0(7) . . . . ?
C26 C21 C22 C23 -1.0(12) . . . . ?
P1 C21 C22 C23 -177.2(6) . . . . ?
C21 C22 C23 C24 0.3(14) . . . . ?
C22 C23 C24 C25 -0.4(16) . . . . ?
C23 C24 C25 C26 1.3(17) . . . . ?
C22 C21 C26 C25 1.8(13) . . . . ?
P1 C21 C26 C25 177.7(7) . . . . ?
C24 C25 C26 C21 -2.0(15) . . . . ?
C11 P1 C31 C36 44.8(7) . . . . ?
C21 P1 C31 C36 155.6(6) . . . . ?
Pt1 P1 C31 C36 -78.2(7) . . . . ?
C11 P1 C31 C32 -136.7(7) . . . . ?
C21 P1 C31 C32 -25.9(8) . . . . ?
Pt1 P1 C31 C32 100.4(7) . . . . ?
C36 C31 C32 C33 0.4(12) . . . . ?
P1 C31 C32 C33 -178.1(7) . . . . ?
C31 C32 C33 C34 -2.0(14) . . . . ?
C32 C33 C34 C35 2.6(14) . . . . ?
C33 C34 C35 C36 -1.7(14) . . . . ?
C34 C35 C36 C31 0.1(13) . . . . ?
C32 C31 C36 C35 0.5(12) . . . . ?
P1 C31 C36 C35 179.1(7) . . . . ?
C51 P2 C41 C46 2.6(8) . . . . ?
C61 P2 C41 C46 -102.8(7) . . . . ?
Pt2 P2 C41 C46 128.5(7) . . . . ?
C51 P2 C41 C42 -175.4(6) . . . . ?
C61 P2 C41 C42 79.1(7) . . . . ?
Pt2 P2 C41 C42 -49.5(7) . . . . ?
C46 C41 C42 C43 2.3(13) . . . . ?
P2 C41 C42 C43 -179.6(7) . . . . ?
C41 C42 C43 C44 -1.8(15) . . . . ?
C42 C43 C44 C45 0.4(18) . . . . ?
C43 C44 C45 C46 1(2) . . . . ?
C42 C41 C46 C45 -1.3(14) . . . . ?
P2 C41 C46 C45 -179.3(8) . . . . ?
C44 C45 C46 C41 -0.1(18) . . . . ?
C41 P2 C51 C52 -60.2(7) . . . . ?
C61 P2 C51 C52 46.4(7) . . . . ?
Pt2 P2 C51 C52 177.6(5) . . . . ?
C41 P2 C51 C56 120.7(6) . . . . ?
C61 P2 C51 C56 -132.7(6) . . . . ?
Pt2 P2 C51 C56 -1.5(7) . . . . ?
C56 C51 C52 C53 -2.5(12) . . . . ?
P2 C51 C52 C53 178.3(6) . . . . ?
C51 C52 C53 C54 1.4(13) . . . . ?
C52 C53 C54 C55 0.7(13) . . . . ?
C53 C54 C55 C56 -1.6(13) . . . . ?
C52 C51 C56 C55 1.6(11) . . . . ?
P2 C51 C56 C55 -179.2(6) . . . . ?
C54 C55 C56 C51 0.4(12) . . . . ?
C41 P2 C61 C62 2.6(7) . . . . ?
C51 P2 C61 C62 -107.6(7) . . . . ?
Pt2 P2 C61 C62 124.2(6) . . . . ?
C41 P2 C61 C66 178.9(6) . . . . ?
C51 P2 C61 C66 68.6(6) . . . . ?
Pt2 P2 C61 C66 -59.5(6) . . . . ?
C66 C61 C62 C63 2.8(12) . . . . ?
P2 C61 C62 C63 179.0(6) . . . . ?
C61 C62 C63 C64 -2.3(13) . . . . ?
C62 C63 C64 C65 0.7(13) . . . . ?
C63 C64 C65 C66 0.5(13) . . . . ?
C64 C65 C66 C61 0.0(13) . . . . ?
C62 C61 C66 C65 -1.7(12) . . . . ?
P2 C61 C66 C65 -178.0(6) . . . . ?
C76 C71 C72 C73 0.0 . . . . ?
C71 C72 C73 C74 0.0 . . . . ?
C72 C73 C74 C75 0.0 . . . . ?
C73 C74 C75 C76 0.0 . . . . ?
C74 C75 C76 C71 0.0 . . . . ?
C74 C75 C76 C77 -175.5 . . . . ?
C72 C71 C76 C75 0.0 . . . . ?
C72 C71 C76 C77 175.7 . . . . ?
